data_7718711
loop_
_publ_author_name
'Das, Pranjal'
'Kuilya, Hemrupa'
'Basak, Swati'
'Hazarika, Baisali'
'Ray, Joydeep'
'Sarma, Debajit'
'Choudhury, Diganta'
'Kalita, Apurba'

_publ_section_title
;
 Enhancing electrocatalytic water oxidation: ligand complementarity in
 ternary Cu(II) complexes.
;
_journal_issue 23
_journal_name_full 'Dalton transactions (Cambridge, England : 2003)'
_journal_page_first 9418
_journal_page_last 9426
_journal_paper_doi 10.1039/d5dt00790a
_journal_volume 54
_journal_year 2025
_chemical_absolute_configuration syn
_chemical_compound_source Synthesized
_chemical_formula_moiety 'C25 H19 Cl Cu N5 O4, Cl O4'
_chemical_formula_sum 'C25 H19 Cl2 Cu N5 O8'
_chemical_formula_weight 651.89
_space_group_crystal_system triclinic
_space_group_IT_number 2
_space_group_name_Hall '-P 1'
_space_group_name_H-M_alt 'P -1'
_atom_sites_solution_hydrogens geom
_atom_sites_solution_primary iterative
_audit_creation_method SHELXL-2019/3
_audit_update_record
;
2025-05-09 deposited with the CCDC.	2025-05-15 downloaded from the CCDC.
;
_cell_angle_alpha 72.293(11)
_cell_angle_beta 88.106(13)
_cell_angle_gamma 86.467(12)
_cell_formula_units_Z 4
_cell_length_a 10.864(5)
_cell_length_b 15.501(7)
_cell_length_c 15.746(7)
_cell_measurement_reflns_used 6907
_cell_measurement_temperature 293(2)
_cell_measurement_theta_max 24.997
_cell_measurement_theta_min 1.358
_cell_volume 2521(2)
_computing_cell_refinement 'Bruker SAINT'
_computing_data_collection 'Bruker APEX2'
_computing_data_reduction 'Bruker SAINT'
_computing_molecular_graphics 'Bruker SHELXTL'
_computing_publication_material 'Bruker SHELXTL'
_computing_structure_refinement 'SHELXL-2019/2 (Sheldrick, 2019)'
_computing_structure_solution 'SHELXT 2018/2 (Sheldrick, 2018)'
_diffrn_ambient_temperature 293(2)
_diffrn_measured_fraction_theta_full 0.983
_diffrn_measured_fraction_theta_max 0.983
_diffrn_measurement_device_type 'Bruker APEX-II CCD'
_diffrn_measurement_method '\f and \w scans'
_diffrn_radiation_probe x-ray
_diffrn_radiation_type MoK\a
_diffrn_radiation_wavelength 0.71073
_diffrn_reflns_av_R_equivalents 0.0779
_diffrn_reflns_av_unetI/netI 0.0562
_diffrn_reflns_Laue_measured_fraction_full 0.983
_diffrn_reflns_Laue_measured_fraction_max 0.983
_diffrn_reflns_limit_h_max 12
_diffrn_reflns_limit_h_min -12
_diffrn_reflns_limit_k_max 18
_diffrn_reflns_limit_k_min -18
_diffrn_reflns_limit_l_max 18
_diffrn_reflns_limit_l_min -18
_diffrn_reflns_number 53883
_diffrn_reflns_point_group_measured_fraction_full 0.983
_diffrn_reflns_point_group_measured_fraction_max 0.983
_diffrn_reflns_theta_full 24.997
_diffrn_reflns_theta_max 24.997
_diffrn_reflns_theta_min 1.358
_exptl_absorpt_coefficient_mu 1.141
_exptl_absorpt_correction_type none
_exptl_crystal_colour 'light green'
_exptl_crystal_density_diffrn 1.718
_exptl_crystal_description block
_exptl_crystal_F_000 1324
_exptl_crystal_recrystallization_method 'Slow evaporation in methanol-water'
_exptl_crystal_size_max 0.13
_exptl_crystal_size_mid 0.11
_exptl_crystal_size_min 0.09
_refine_diff_density_max 0.424
_refine_diff_density_min -0.518
_refine_diff_density_rms 0.080
_refine_ls_extinction_method none
_refine_ls_goodness_of_fit_ref 1.040
_refine_ls_hydrogen_treatment constr
_refine_ls_matrix_type full
_refine_ls_number_parameters 739
_refine_ls_number_reflns 8721
_refine_ls_number_restraints 0
_refine_ls_restrained_S_all 1.040
_refine_ls_R_factor_all 0.0636
_refine_ls_R_factor_gt 0.0386
_refine_ls_shift/su_max 0.001
_refine_ls_shift/su_mean 0.000
_refine_ls_structure_factor_coef Fsqd
_refine_ls_weighting_details 'w=1/[\s^2^(Fo^2^)+(0.0391P)^2^+1.6190P] where P=(Fo^2^+2Fc^2^)/3'
_refine_ls_weighting_scheme calc
_refine_ls_wR_factor_gt 0.0864
_refine_ls_wR_factor_ref 0.0980
_reflns_Friedel_coverage 0.000
_reflns_number_gt 6478
_reflns_number_total 8721
_reflns_threshold_expression 'I > 2\s(I)'
_cod_data_source_file d5dt00790a2.cif
_cod_data_source_block Complex6
_cod_depositor_comments 'Adding full bibliography for 7718704--7718711.cif.'
_cod_database_code 7718711
_shelx_space_group_comment
;
The symmetry employed for this shelxl refinement is uniquely defined
by the following loop, which should always be used as a source of
symmetry information in preference to the above space-group names.
They are only intended as comments.
;
_shelx_estimated_absorpt_t_min 0.862
_shelx_estimated_absorpt_t_max 0.902

loop_
_space_group_symop_operation_xyz
'x, y, z'
'-x, -y, -z'

loop_
_atom_site_label
_atom_site_type_symbol
_atom_site_fract_x
_atom_site_fract_y
_atom_site_fract_z
_atom_site_U_iso_or_equiv
_atom_site_adp_type
_atom_site_occupancy
_atom_site_site_symmetry_order
_atom_site_calc_flag
_atom_site_refinement_flags_posn
_atom_site_refinement_flags_adp
_atom_site_refinement_flags_occupancy
_atom_site_disorder_assembly
_atom_site_disorder_group
Cu1 Cu 0.50576(4) 0.72635(3) 0.60737(3) 0.01748(11) Uani 1 1 d . . . . .
Cu2 Cu 0.97563(4) 0.29203(3) 0.91357(3) 0.01663(11) Uani 1 1 d . . . . .
Cl4 Cl 1.46115(8) 0.12332(6) 1.07803(5) 0.0236(2) Uani 1 1 d . . . . .
Cl3 Cl 0.96841(8) 0.49852(6) 0.71624(5) 0.0226(2) Uani 1 1 d . . . . .
Cl2 Cl 0.54450(8) 0.50184(5) 0.77172(5) 0.02055(19) Uani 1 1 d . . . . .
Cl1 Cl 0.01670(8) 0.87721(6) 0.40563(6) 0.0240(2) Uani 1 1 d . . . . .
O14 O 1.3877(2) 0.11620(17) 1.00594(16) 0.0362(7) Uani 1 1 d . . . . .
O16 O 1.3807(2) 0.1324(2) 1.14952(17) 0.0444(8) Uani 1 1 d . . . . .
O15 O 1.5424(2) 0.04328(17) 1.11015(17) 0.0372(7) Uani 1 1 d . . . . .
O13 O 1.5346(2) 0.20114(17) 1.04671(19) 0.0423(7) Uani 1 1 d . . . . .
O11 O 1.1011(2) 0.49402(17) 0.72466(16) 0.0313(6) Uani 1 1 d . . . . .
O12 O 0.9143(2) 0.44819(16) 0.80139(15) 0.0282(6) Uani 1 1 d . . . . .
O10 O 0.9355(3) 0.4597(2) 0.64890(18) 0.0520(8) Uani 1 1 d . . . . .
O9 O 0.9212(2) 0.59174(16) 0.69453(17) 0.0338(6) Uani 1 1 d . . . . .
O7 O 0.5755(3) 0.45323(19) 0.86192(17) 0.0484(8) Uani 1 1 d . . . . .
O8 O 0.6286(2) 0.47465(18) 0.71075(17) 0.0385(7) Uani 1 1 d . . . . .
O6 O 0.4202(2) 0.4863(2) 0.75310(18) 0.0422(7) Uani 1 1 d . . . . .
O5 O 0.5537(3) 0.59737(16) 0.75940(17) 0.0400(7) Uani 1 1 d . . . . .
O3 O -0.0623(2) 0.80220(17) 0.43959(17) 0.0388(7) Uani 1 1 d . . . . .
O1 O -0.0592(2) 0.95838(16) 0.36333(16) 0.0307(6) Uani 1 1 d . . . . .
O4 O 0.0840(2) 0.88947(17) 0.47812(16) 0.0324(6) Uani 1 1 d . . . . .
O2 O 0.1023(3) 0.85881(19) 0.34083(17) 0.0435(7) Uani 1 1 d . . . . .
N8 N 1.1182(2) 0.27422(17) 0.83147(17) 0.0176(6) Uani 1 1 d . . . . .
N1 N 0.6464(2) 0.79294(18) 0.62992(17) 0.0173(6) Uani 1 1 d . . . . .
N7 N 0.8386(2) 0.23106(18) 0.87764(17) 0.0173(6) Uani 1 1 d . . . . .
N5 N 0.3654(3) 0.75817(18) 0.68445(17) 0.0195(6) Uani 1 1 d . . . . .
N4 N 0.3698(2) 0.67759(17) 0.56393(17) 0.0167(6) Uani 1 1 d . . . . .
N6 N 0.9977(2) 0.15182(18) 1.00931(17) 0.0180(6) Uani 1 1 d . . . . .
N10 N 0.8750(2) 0.34475(17) 1.00050(17) 0.0178(6) Uani 1 1 d . . . . .
N3 N 0.6015(2) 0.65977(18) 0.53002(17) 0.0189(6) Uani 1 1 d . . . . .
N9 N 1.1074(2) 0.34108(17) 0.96209(17) 0.0164(6) Uani 1 1 d . . . . .
N2 N 0.4869(3) 0.85860(18) 0.49461(18) 0.0205(6) Uani 1 1 d . . . . .
C41 C 1.2243(3) 0.3311(2) 0.9332(2) 0.0166(7) Uani 1 1 d . . . . .
C5 C 0.6781(3) 0.8676(2) 0.5625(2) 0.0170(7) Uani 1 1 d . . . . .
C20 C 0.2537(3) 0.6952(2) 0.5894(2) 0.0177(7) Uani 1 1 d . . . . .
C45 C 1.0819(3) 0.3743(2) 1.0310(2) 0.0175(7) Uani 1 1 d . . . . .
C16 C 0.3917(3) 0.6419(2) 0.4968(2) 0.0172(7) Uani 1 1 d . . . . .
C40 C 1.2308(3) 0.2899(2) 0.8593(2) 0.0186(7) Uani 1 1 d . . . . .
C31 C 0.8110(3) 0.1479(2) 0.9326(2) 0.0159(7) Uani 1 1 d . . . . .
C30 C 0.8947(3) 0.1068(2) 1.0103(2) 0.0169(7) Uani 1 1 d . . . . .
C35 C 0.7681(3) 0.2698(2) 0.8057(2) 0.0219(8) Uani 1 1 d . . . . .
H35 H 0.786913 0.326715 0.768374 0.026 Uiso 1 1 calc R U . . .
C15 C 0.5266(3) 0.6294(2) 0.4788(2) 0.0171(7) Uani 1 1 d . . . . .
C6 C 0.5977(3) 0.8953(2) 0.4827(2) 0.0187(7) Uani 1 1 d . . . . .
C21 C 0.2514(3) 0.7421(2) 0.6592(2) 0.0196(8) Uani 1 1 d . . . . .
C46 C 0.9463(3) 0.3790(2) 1.0509(2) 0.0191(8) Uani 1 1 d . . . . .
C39 C 1.3409(3) 0.2657(2) 0.8220(2) 0.0230(8) Uani 1 1 d . . . . .
H39 H 1.416597 0.276981 0.841260 0.028 Uiso 1 1 calc R U . . .
C19 C 0.1525(3) 0.6741(2) 0.5491(2) 0.0202(8) Uani 1 1 d . . . . .
H19 H 0.072564 0.684335 0.568178 0.024 Uiso 1 1 calc R U . . .
C1 C 0.7140(3) 0.7667(2) 0.7052(2) 0.0222(8) Uani 1 1 d . . . . .
H1 H 0.691952 0.716040 0.751233 0.027 Uiso 1 1 calc R U . . .
C36 C 1.1153(3) 0.2373(2) 0.7648(2) 0.0227(8) Uani 1 1 d . . . . .
H36 H 1.039130 0.229487 0.743766 0.027 Uiso 1 1 calc R U . . .
C26 C 1.0810(3) 0.1170(2) 1.0746(2) 0.0208(8) Uani 1 1 d . . . . .
H26 H 1.152983 0.147077 1.072849 0.025 Uiso 1 1 calc R U . . .
C32 C 0.7108(3) 0.1038(2) 0.9158(2) 0.0211(8) Uani 1 1 d . . . . .
H32 H 0.692219 0.047355 0.954207 0.025 Uiso 1 1 calc R U . . .
C4 C 0.7792(3) 0.9147(2) 0.5706(2) 0.0224(8) Uani 1 1 d . . . . .
H4 H 0.800862 0.964966 0.524015 0.027 Uiso 1 1 calc R U . . .
C18 C 0.1745(3) 0.6373(2) 0.4799(2) 0.0221(8) Uani 1 1 d . . . . .
H18 H 0.108257 0.623731 0.451159 0.027 Uiso 1 1 calc R U . . .
C44 C 1.1760(3) 0.4005(2) 1.0739(2) 0.0219(8) Uani 1 1 d . . . . .
H44 H 1.158620 0.423533 1.121264 0.026 Uiso 1 1 calc R U . . .
C50 C 0.7521(3) 0.3473(2) 1.0146(2) 0.0228(8) Uani 1 1 d . . . . .
H50 H 0.702613 0.324101 0.980599 0.027 Uiso 1 1 calc R U . . .
C25 C 0.3726(3) 0.7996(2) 0.7467(2) 0.0240(8) Uani 1 1 d . . . . .
H25 H 0.449931 0.808982 0.764899 0.029 Uiso 1 1 calc R U . . .
C14 C 0.5739(3) 0.5895(2) 0.4157(2) 0.0229(8) Uani 1 1 d . . . . .
H14 H 0.521395 0.569783 0.380852 0.028 Uiso 1 1 calc R U . . .
C27 C 1.0634(3) 0.0389(2) 1.1436(2) 0.0247(8) Uani 1 1 d . . . . .
H27 H 1.122243 0.016469 1.187681 0.030 Uiso 1 1 calc R U . . .
C10 C 0.4064(3) 0.8833(2) 0.4264(2) 0.0249(8) Uani 1 1 d . . . . .
H10 H 0.329512 0.858460 0.435061 0.030 Uiso 1 1 calc R U . . .
C22 C 0.1439(3) 0.7706(2) 0.6950(2) 0.0247(8) Uani 1 1 d . . . . .
H22 H 0.067235 0.759435 0.677104 0.030 Uiso 1 1 calc R U . . .
C11 C 0.7248(3) 0.6485(2) 0.5208(2) 0.0228(8) Uani 1 1 d . . . . .
H11 H 0.775960 0.668276 0.556468 0.027 Uiso 1 1 calc R U . . .
C29 C 0.8703(3) 0.0277(2) 1.0779(2) 0.0242(8) Uani 1 1 d . . . . .
H29 H 0.798692 -0.002273 1.077931 0.029 Uiso 1 1 calc R U . . .
C37 C 1.2212(3) 0.2103(2) 0.7261(2) 0.0252(8) Uani 1 1 d . . . . .
H37 H 1.216129 0.183318 0.681126 0.030 Uiso 1 1 calc R U . . .
C17 C 0.2943(3) 0.6203(2) 0.4525(2) 0.0211(8) Uani 1 1 d . . . . .
H17 H 0.309097 0.595423 0.406111 0.025 Uiso 1 1 calc R U . . .
C2 C 0.8142(3) 0.8125(2) 0.7158(2) 0.0248(8) Uani 1 1 d . . . . .
H2 H 0.858329 0.793048 0.768483 0.030 Uiso 1 1 calc R U . . .
C28 C 0.9560(3) -0.0055(2) 1.1458(2) 0.0276(9) Uani 1 1 d . . . . .
H28 H 0.941037 -0.057550 1.192478 0.033 Uiso 1 1 calc R U . . .
C47 C 0.8961(3) 0.4156(2) 1.1152(2) 0.0241(8) Uani 1 1 d . . . . .
H47 H 0.946643 0.438682 1.148712 0.029 Uiso 1 1 calc R U . . .
C24 C 0.2673(3) 0.8295(2) 0.7854(2) 0.0276(9) Uani 1 1 d . . . . .
H24 H 0.274401 0.858176 0.828874 0.033 Uiso 1 1 calc R U . . .
C42 C 1.3228(3) 0.3567(2) 0.9727(2) 0.0218(8) Uani 1 1 d . . . . .
H42 H 1.403127 0.350820 0.952140 0.026 Uiso 1 1 calc R U . . .
C12 C 0.7775(3) 0.6084(2) 0.4601(2) 0.0266(8) Uani 1 1 d . . . . .
H12 H 0.862782 0.600816 0.455560 0.032 Uiso 1 1 calc R U . . .
C38 C 1.3347(3) 0.2245(2) 0.7557(2) 0.0263(8) Uani 1 1 d . . . . .
H38 H 1.406910 0.206265 0.730969 0.032 Uiso 1 1 calc R U . . .
C3 C 0.8488(3) 0.8873(2) 0.6479(2) 0.0270(9) Uani 1 1 d . . . . .
H3 H 0.916738 0.918701 0.653542 0.032 Uiso 1 1 calc R U . . .
C33 C 0.6391(3) 0.1444(2) 0.8417(2) 0.0252(8) Uani 1 1 d . . . . .
H33 H 0.571805 0.115674 0.830178 0.030 Uiso 1 1 calc R U . . .
C49 C 0.6967(3) 0.3830(2) 1.0776(2) 0.0272(9) Uani 1 1 d . . . . .
H49 H 0.611428 0.383871 1.085545 0.033 Uiso 1 1 calc R U . . .
C23 C 0.1524(3) 0.8159(2) 0.7580(2) 0.0289(9) Uani 1 1 d . . . . .
H23 H 0.081397 0.837013 0.781710 0.035 Uiso 1 1 calc R U . . .
C34 C 0.6687(3) 0.2282(2) 0.7850(2) 0.0266(9) Uani 1 1 d . . . . .
H34 H 0.622977 0.256104 0.734103 0.032 Uiso 1 1 calc R U . . .
C13 C 0.7016(3) 0.5797(2) 0.4058(2) 0.0252(8) Uani 1 1 d . . . . .
H13 H 0.735559 0.554155 0.363331 0.030 Uiso 1 1 calc R U . . .
C7 C 0.6328(3) 0.9546(2) 0.4013(2) 0.0293(9) Uani 1 1 d . . . . .
H7 H 0.710572 0.978022 0.393624 0.035 Uiso 1 1 calc R U . . .
C9 C 0.4342(3) 0.9439(2) 0.3444(2) 0.0278(9) Uani 1 1 d . . . . .
H9 H 0.376396 0.960978 0.299161 0.033 Uiso 1 1 calc R U . . .
C48 C 0.7693(3) 0.4173(2) 1.1289(2) 0.0264(9) Uani 1 1 d . . . . .
H48 H 0.733574 0.441245 1.171899 0.032 Uiso 1 1 calc R U . . .
C43 C 1.2980(3) 0.3915(2) 1.0440(2) 0.0250(8) Uani 1 1 d . . . . .
H43 H 1.362373 0.408625 1.071735 0.030 Uiso 1 1 calc R U . . .
C8 C 0.5498(4) 0.9784(2) 0.3313(2) 0.0327(9) Uani 1 1 d . . . . .
H8 H 0.572161 1.017370 0.276100 0.039 Uiso 1 1 calc R U . . .

loop_
_atom_site_aniso_label
_atom_site_aniso_U_11
_atom_site_aniso_U_22
_atom_site_aniso_U_33
_atom_site_aniso_U_23
_atom_site_aniso_U_13
_atom_site_aniso_U_12
Cu1 0.0137(2) 0.0219(2) 0.0190(2) -0.00878(18) -0.00010(17) -0.00434(17)
Cu2 0.0138(2) 0.0197(2) 0.0181(2) -0.00746(18) -0.00133(17) -0.00416(17)
Cl4 0.0234(5) 0.0261(5) 0.0217(4) -0.0073(4) -0.0006(4) -0.0029(4)
Cl3 0.0238(5) 0.0272(5) 0.0192(4) -0.0103(4) 0.0002(4) -0.0039(4)
Cl2 0.0210(5) 0.0216(4) 0.0207(4) -0.0088(4) -0.0006(3) -0.0016(4)
Cl1 0.0229(5) 0.0245(5) 0.0238(5) -0.0053(4) -0.0032(4) -0.0042(4)
O14 0.0436(17) 0.0415(16) 0.0242(14) -0.0089(12) -0.0121(12) -0.0076(13)
O16 0.0321(17) 0.074(2) 0.0315(16) -0.0251(15) 0.0069(13) 0.0042(15)
O15 0.0411(17) 0.0298(15) 0.0349(15) -0.0026(12) -0.0054(13) 0.0088(13)
O13 0.0350(17) 0.0322(16) 0.0584(19) -0.0096(14) -0.0012(14) -0.0128(13)
O11 0.0188(14) 0.0407(16) 0.0364(15) -0.0152(13) 0.0059(11) -0.0014(12)
O12 0.0250(14) 0.0272(14) 0.0287(14) -0.0031(11) 0.0041(11) -0.0029(11)
O10 0.060(2) 0.073(2) 0.0401(17) -0.0401(16) -0.0040(15) -0.0113(17)
O9 0.0325(16) 0.0239(14) 0.0390(16) -0.0015(12) -0.0005(12) 0.0019(12)
O7 0.065(2) 0.0473(18) 0.0258(15) 0.0020(13) -0.0105(14) -0.0078(16)
O8 0.0278(16) 0.0555(18) 0.0412(16) -0.0294(15) 0.0031(12) 0.0025(14)
O6 0.0224(15) 0.072(2) 0.0491(18) -0.0417(16) 0.0019(13) -0.0103(14)
O5 0.059(2) 0.0222(14) 0.0413(17) -0.0121(13) -0.0086(14) -0.0050(13)
O3 0.0356(17) 0.0310(15) 0.0458(17) -0.0015(13) -0.0126(13) -0.0164(13)
O1 0.0242(15) 0.0261(14) 0.0361(15) -0.0009(12) -0.0048(12) 0.0022(11)
O4 0.0331(16) 0.0342(15) 0.0314(15) -0.0103(12) -0.0104(12) -0.0076(12)
O2 0.0438(18) 0.0527(19) 0.0331(16) -0.0146(14) 0.0046(13) 0.0102(15)
N8 0.0192(16) 0.0153(14) 0.0183(15) -0.0041(12) -0.0021(12) -0.0043(12)
N1 0.0158(15) 0.0199(15) 0.0177(15) -0.0079(12) 0.0004(12) -0.0017(12)
N7 0.0154(15) 0.0196(15) 0.0170(14) -0.0058(12) -0.0009(12) -0.0007(12)
N5 0.0208(16) 0.0204(15) 0.0177(15) -0.0058(12) -0.0004(12) -0.0047(12)
N4 0.0169(16) 0.0177(15) 0.0150(14) -0.0043(12) 0.0000(12) -0.0009(12)
N6 0.0188(16) 0.0194(15) 0.0169(14) -0.0073(12) 0.0003(12) 0.0004(12)
N10 0.0186(16) 0.0171(15) 0.0178(15) -0.0047(12) -0.0020(12) -0.0028(12)
N3 0.0170(16) 0.0194(15) 0.0189(15) -0.0029(12) -0.0012(12) -0.0041(12)
N9 0.0153(15) 0.0147(14) 0.0178(15) -0.0026(12) -0.0021(12) -0.0010(12)
N2 0.0190(16) 0.0210(15) 0.0211(15) -0.0060(13) -0.0030(12) -0.0002(13)
C41 0.0184(19) 0.0123(17) 0.0166(17) -0.0004(14) -0.0025(14) -0.0023(14)
C5 0.0139(18) 0.0179(18) 0.0230(18) -0.0124(15) 0.0039(14) 0.0009(14)
C20 0.0179(19) 0.0167(17) 0.0166(17) -0.0023(14) 0.0019(14) -0.0017(15)
C45 0.0202(19) 0.0138(17) 0.0167(17) -0.0017(14) -0.0002(14) -0.0027(14)
C16 0.0168(18) 0.0135(17) 0.0182(17) 0.0002(14) -0.0016(14) -0.0022(14)
C40 0.0188(19) 0.0166(17) 0.0184(18) -0.0022(14) -0.0019(14) -0.0009(15)
C31 0.0143(18) 0.0193(18) 0.0166(17) -0.0101(14) 0.0044(13) 0.0007(14)
C30 0.0183(19) 0.0158(17) 0.0194(18) -0.0100(14) 0.0017(14) 0.0000(14)
C35 0.019(2) 0.0255(19) 0.0187(18) -0.0025(15) -0.0045(15) -0.0032(16)
C15 0.0197(19) 0.0162(17) 0.0140(17) -0.0020(14) -0.0005(14) -0.0036(15)
C6 0.0191(19) 0.0169(18) 0.0216(18) -0.0083(15) 0.0015(14) 0.0003(15)
C21 0.021(2) 0.0199(18) 0.0158(17) -0.0015(15) -0.0017(14) -0.0033(15)
C46 0.021(2) 0.0166(17) 0.0193(18) -0.0042(15) -0.0034(15) -0.0020(15)
C39 0.0165(19) 0.031(2) 0.0209(18) -0.0066(16) -0.0001(15) -0.0039(16)
C19 0.0146(18) 0.0222(18) 0.0223(18) -0.0043(15) 0.0012(14) -0.0021(15)
C1 0.021(2) 0.027(2) 0.0191(18) -0.0068(16) -0.0016(15) -0.0044(16)
C36 0.019(2) 0.026(2) 0.0221(19) -0.0056(16) -0.0040(15) -0.0026(16)
C26 0.0199(19) 0.0236(19) 0.0215(18) -0.0112(16) -0.0012(15) 0.0025(15)
C32 0.020(2) 0.0208(19) 0.0258(19) -0.0114(16) 0.0015(15) -0.0038(15)
C4 0.020(2) 0.0202(18) 0.0266(19) -0.0067(16) 0.0045(15) -0.0036(15)
C18 0.0165(19) 0.0251(19) 0.0248(19) -0.0066(16) -0.0040(15) -0.0045(15)
C44 0.023(2) 0.0233(19) 0.0210(18) -0.0093(15) -0.0042(15) -0.0021(16)
C50 0.020(2) 0.0234(19) 0.0242(19) -0.0055(16) -0.0031(15) -0.0027(16)
C25 0.021(2) 0.031(2) 0.0216(19) -0.0083(16) -0.0038(15) -0.0054(16)
C14 0.024(2) 0.0219(19) 0.0240(19) -0.0087(16) -0.0018(15) -0.0031(16)
C27 0.031(2) 0.025(2) 0.0180(18) -0.0074(16) -0.0040(16) 0.0078(17)
C10 0.021(2) 0.026(2) 0.029(2) -0.0096(17) -0.0050(16) 0.0001(16)
C22 0.0137(19) 0.035(2) 0.028(2) -0.0125(17) 0.0005(15) -0.0004(16)
C11 0.018(2) 0.0239(19) 0.0263(19) -0.0070(16) -0.0027(15) 0.0000(15)
C29 0.028(2) 0.0207(19) 0.025(2) -0.0079(16) 0.0050(16) -0.0070(16)
C37 0.028(2) 0.028(2) 0.0218(19) -0.0103(16) -0.0013(16) -0.0014(17)
C17 0.022(2) 0.0229(19) 0.0203(18) -0.0090(15) 0.0007(15) -0.0031(15)
C2 0.019(2) 0.035(2) 0.0237(19) -0.0125(17) -0.0061(15) -0.0009(17)
C28 0.041(2) 0.0220(19) 0.0188(19) -0.0045(16) -0.0004(17) -0.0002(18)
C47 0.025(2) 0.026(2) 0.0230(19) -0.0092(16) -0.0036(16) -0.0024(16)
C24 0.026(2) 0.035(2) 0.026(2) -0.0155(17) 0.0005(16) -0.0013(17)
C42 0.0157(19) 0.0230(19) 0.0245(19) -0.0034(16) -0.0014(15) -0.0021(15)
C12 0.019(2) 0.027(2) 0.032(2) -0.0070(17) 0.0032(16) 0.0014(16)
C38 0.023(2) 0.032(2) 0.025(2) -0.0095(17) 0.0047(16) 0.0007(17)
C3 0.019(2) 0.032(2) 0.037(2) -0.0183(18) -0.0006(16) -0.0074(17)
C33 0.017(2) 0.033(2) 0.032(2) -0.0175(18) 0.0007(16) -0.0073(16)
C49 0.021(2) 0.026(2) 0.034(2) -0.0084(17) 0.0054(17) -0.0013(16)
C23 0.023(2) 0.037(2) 0.030(2) -0.0168(18) 0.0011(16) 0.0061(17)
C34 0.021(2) 0.038(2) 0.0225(19) -0.0108(17) -0.0058(16) -0.0052(17)
C13 0.026(2) 0.0234(19) 0.026(2) -0.0080(16) 0.0052(16) 0.0006(16)
C7 0.029(2) 0.031(2) 0.030(2) -0.0099(18) 0.0053(17) -0.0082(18)
C9 0.034(2) 0.025(2) 0.023(2) -0.0066(17) -0.0077(17) 0.0074(18)
C48 0.030(2) 0.024(2) 0.026(2) -0.0097(16) 0.0034(16) 0.0045(17)
C43 0.024(2) 0.026(2) 0.025(2) -0.0074(16) -0.0121(16) -0.0031(16)
C8 0.043(3) 0.028(2) 0.022(2) 0.0004(17) -0.0007(18) -0.0040(19)

loop_
_atom_type_symbol
_atom_type_description
_atom_type_scat_dispersion_real
_atom_type_scat_dispersion_imag
_atom_type_scat_source
C C 0.0033 0.0016 'International Tables Vol C Tables 4.2.6.8 and 6.1.1.4'
H H 0.0000 0.0000 'International Tables Vol C Tables 4.2.6.8 and 6.1.1.4'
Cl Cl 0.1484 0.1585 'International Tables Vol C Tables 4.2.6.8 and 6.1.1.4'
Cu Cu 0.3201 1.2651 'International Tables Vol C Tables 4.2.6.8 and 6.1.1.4'
N N 0.0061 0.0033 'International Tables Vol C Tables 4.2.6.8 and 6.1.1.4'
O O 0.0106 0.0060 'International Tables Vol C Tables 4.2.6.8 and 6.1.1.4'

loop_
_geom_angle_atom_site_label_1
_geom_angle_atom_site_label_2
_geom_angle_atom_site_label_3
_geom_angle
_geom_angle_site_symmetry_1
_geom_angle_site_symmetry_3
_geom_angle_publ_flag
N4 Cu1 N1 169.52(11) . . ?
N4 Cu1 N3 80.48(11) . . ?
N1 Cu1 N3 96.81(11) . . ?
N4 Cu1 N5 80.27(11) . . ?
N1 Cu1 N5 103.63(11) . . ?
N3 Cu1 N5 158.93(11) . . ?
N4 Cu1 N2 91.77(11) . . ?
N1 Cu1 N2 78.23(10) . . ?
N3 Cu1 N2 93.42(11) . . ?
N5 Cu1 N2 95.65(11) . . ?
N9 Cu2 N7 173.35(11) . . ?
N9 Cu2 N8 80.11(11) . . ?
N7 Cu2 N8 103.09(11) . . ?
N9 Cu2 N10 80.36(11) . . ?
N7 Cu2 N10 97.19(11) . . ?
N8 Cu2 N10 158.87(11) . . ?
N9 Cu2 N6 95.49(10) . . ?
N7 Cu2 N6 78.51(10) . . ?
N8 Cu2 N6 94.94(10) . . ?
N10 Cu2 N6 94.87(10) . . ?
O13 Cl4 O16 109.94(18) . . ?
O13 Cl4 O14 109.47(16) . . ?
O16 Cl4 O14 109.13(16) . . ?
O13 Cl4 O15 108.71(17) . . ?
O16 Cl4 O15 109.33(16) . . ?
O14 Cl4 O15 110.24(16) . . ?
O10 Cl3 O9 110.27(17) . . ?
O10 Cl3 O11 110.32(17) . . ?
O9 Cl3 O11 109.80(15) . . ?
O10 Cl3 O12 109.37(17) . . ?
O9 Cl3 O12 108.21(15) . . ?
O11 Cl3 O12 108.83(15) . . ?
O7 Cl2 O8 110.44(18) . . ?
O7 Cl2 O6 110.88(17) . . ?
O8 Cl2 O6 109.32(15) . . ?
O7 Cl2 O5 108.20(16) . . ?
O8 Cl2 O5 109.16(17) . . ?
O6 Cl2 O5 108.80(17) . . ?
O2 Cl1 O4 109.39(17) . . ?
O2 Cl1 O3 109.80(17) . . ?
O4 Cl1 O3 109.43(15) . . ?
O2 Cl1 O1 109.16(16) . . ?
O4 Cl1 O1 110.31(15) . . ?
O3 Cl1 O1 108.73(16) . . ?
C36 N8 C40 118.5(3) . . ?
C36 N8 Cu2 127.6(2) . . ?
C40 N8 Cu2 113.1(2) . . ?
C1 N1 C5 118.9(3) . . ?
C1 N1 Cu1 124.4(2) . . ?
C5 N1 Cu1 116.6(2) . . ?
C35 N7 C31 118.8(3) . . ?
C35 N7 Cu2 123.8(2) . . ?
C31 N7 Cu2 117.3(2) . . ?
C25 N5 C21 119.1(3) . . ?
C25 N5 Cu1 127.7(2) . . ?
C21 N5 Cu1 112.8(2) . . ?
C16 N4 C20 121.1(3) . . ?
C16 N4 Cu1 118.4(2) . . ?
C20 N4 Cu1 119.3(2) . . ?
C30 N6 C26 118.8(3) . . ?
C30 N6 Cu2 109.8(2) . . ?
C26 N6 Cu2 129.7(2) . . ?
C50 N10 C46 118.0(3) . . ?
C50 N10 Cu2 128.8(2) . . ?
C46 N10 Cu2 113.2(2) . . ?
C11 N3 C15 118.9(3) . . ?
C11 N3 Cu1 128.2(2) . . ?
C15 N3 Cu1 112.7(2) . . ?
C45 N9 C41 121.5(3) . . ?
C45 N9 Cu2 119.0(2) . . ?
C41 N9 Cu2 118.9(2) . . ?
C6 N2 C10 118.9(3) . . ?
C6 N2 Cu1 107.2(2) . . ?
C10 N2 Cu1 129.1(2) . . ?
N9 C41 C42 120.8(3) . . ?
N9 C41 C40 112.2(3) . . ?
C42 C41 C40 126.9(3) . . ?
N1 C5 C4 120.3(3) . . ?
N1 C5 C6 116.6(3) . . ?
C4 C5 C6 123.1(3) . . ?
N4 C20 C19 121.1(3) . . ?
N4 C20 C21 111.9(3) . . ?
C19 C20 C21 126.9(3) . . ?
N9 C45 C44 120.6(3) . . ?
N9 C45 C46 111.9(3) . . ?
C44 C45 C46 127.4(3) . . ?
N4 C16 C17 120.7(3) . . ?
N4 C16 C15 112.2(3) . . ?
C17 C16 C15 127.1(3) . . ?
N8 C40 C39 121.6(3) . . ?
N8 C40 C41 114.4(3) . . ?
C39 C40 C41 124.0(3) . . ?
N7 C31 C32 120.9(3) . . ?
N7 C31 C30 116.5(3) . . ?
C32 C31 C30 122.6(3) . . ?
N6 C30 C29 121.9(3) . . ?
N6 C30 C31 114.9(3) . . ?
C29 C30 C31 123.2(3) . . ?
N7 C35 C34 122.8(3) . . ?
N7 C35 H35 118.6 . . ?
C34 C35 H35 118.6 . . ?
N3 C15 C14 121.8(3) . . ?
N3 C15 C16 114.7(3) . . ?
C14 C15 C16 123.6(3) . . ?
N2 C6 C7 121.4(3) . . ?
N2 C6 C5 115.3(3) . . ?
C7 C6 C5 123.3(3) . . ?
N5 C21 C22 121.5(3) . . ?
N5 C21 C20 114.8(3) . . ?
C22 C21 C20 123.7(3) . . ?
N10 C46 C47 122.1(3) . . ?
N10 C46 C45 114.9(3) . . ?
C47 C46 C45 123.0(3) . . ?
C38 C39 C40 118.5(3) . . ?
C38 C39 H39 120.8 . . ?
C40 C39 H39 120.8 . . ?
C18 C19 C20 118.0(3) . . ?
C18 C19 H19 121.0 . . ?
C20 C19 H19 121.0 . . ?
N1 C1 C2 122.3(3) . . ?
N1 C1 H1 118.9 . . ?
C2 C1 H1 118.9 . . ?
N8 C36 C37 122.7(3) . . ?
N8 C36 H36 118.6 . . ?
C37 C36 H36 118.6 . . ?
N6 C26 C27 122.7(3) . . ?
N6 C26 H26 118.7 . . ?
C27 C26 H26 118.7 . . ?
C33 C32 C31 119.7(3) . . ?
C33 C32 H32 120.1 . . ?
C31 C32 H32 120.1 . . ?
C5 C4 C3 120.6(3) . . ?
C5 C4 H4 119.7 . . ?
C3 C4 H4 119.7 . . ?
C19 C18 C17 121.0(3) . . ?
C19 C18 H18 119.5 . . ?
C17 C18 H18 119.5 . . ?
C45 C44 C43 118.5(3) . . ?
C45 C44 H44 120.7 . . ?
C43 C44 H44 120.7 . . ?
N10 C50 C49 122.6(3) . . ?
N10 C50 H50 118.7 . . ?
C49 C50 H50 118.7 . . ?
N5 C25 C24 121.9(3) . . ?
N5 C25 H25 119.1 . . ?
C24 C25 H25 119.1 . . ?
C15 C14 C13 118.7(3) . . ?
C15 C14 H14 120.6 . . ?
C13 C14 H14 120.6 . . ?
C26 C27 C28 118.3(3) . . ?
C26 C27 H27 120.8 . . ?
C28 C27 H27 120.8 . . ?
N2 C10 C9 122.6(3) . . ?
N2 C10 H10 118.7 . . ?
C9 C10 H10 118.7 . . ?
C21 C22 C23 118.9(3) . . ?
C21 C22 H22 120.5 . . ?
C23 C22 H22 120.5 . . ?
N3 C11 C12 122.1(3) . . ?
N3 C11 H11 119.0 . . ?
C12 C11 H11 119.0 . . ?
C30 C29 C28 118.2(3) . . ?
C30 C29 H29 120.9 . . ?
C28 C29 H29 120.9 . . ?
C36 C37 C38 118.6(3) . . ?
C36 C37 H37 120.7 . . ?
C38 C37 H37 120.7 . . ?
C18 C17 C16 118.0(3) . . ?
C18 C17 H17 121.0 . . ?
C16 C17 H17 121.0 . . ?
C1 C2 C3 119.6(3) . . ?
C1 C2 H2 120.2 . . ?
C3 C2 H2 120.2 . . ?
C27 C28 C29 120.1(3) . . ?
C27 C28 H28 120.0 . . ?
C29 C28 H28 120.0 . . ?
C46 C47 C48 118.9(3) . . ?
C46 C47 H47 120.5 . . ?
C48 C47 H47 120.5 . . ?
C23 C24 C25 119.1(3) . . ?
C23 C24 H24 120.5 . . ?
C25 C24 H24 120.5 . . ?
C41 C42 C43 118.4(3) . . ?
C41 C42 H42 120.8 . . ?
C43 C42 H42 120.8 . . ?
C11 C12 C13 119.3(3) . . ?
C11 C12 H12 120.4 . . ?
C13 C12 H12 120.4 . . ?
C37 C38 C39 120.1(3) . . ?
C37 C38 H38 120.0 . . ?
C39 C38 H38 120.0 . . ?
C2 C3 C4 118.3(3) . . ?
C2 C3 H3 120.9 . . ?
C4 C3 H3 120.9 . . ?
C32 C33 C34 119.3(3) . . ?
C32 C33 H33 120.3 . . ?
C34 C33 H33 120.3 . . ?
C50 C49 C48 119.3(3) . . ?
C50 C49 H49 120.4 . . ?
C48 C49 H49 120.4 . . ?
C24 C23 C22 119.5(3) . . ?
C24 C23 H23 120.2 . . ?
C22 C23 H23 120.2 . . ?
C33 C34 C35 118.5(3) . . ?
C33 C34 H34 120.7 . . ?
C35 C34 H34 120.7 . . ?
C12 C13 C14 119.2(3) . . ?
C12 C13 H13 120.4 . . ?
C14 C13 H13 120.4 . . ?
C6 C7 C8 119.0(3) . . ?
C6 C7 H7 120.5 . . ?
C8 C7 H7 120.5 . . ?
C8 C9 C10 118.3(3) . . ?
C8 C9 H9 120.9 . . ?
C10 C9 H9 120.9 . . ?
C49 C48 C47 119.1(3) . . ?
C49 C48 H48 120.4 . . ?
C47 C48 H48 120.4 . . ?
C42 C43 C44 120.1(3) . . ?
C42 C43 H43 119.9 . . ?
C44 C43 H43 119.9 . . ?
C9 C8 C7 119.7(3) . . ?
C9 C8 H8 120.2 . . ?
C7 C8 H8 120.2 . . ?

loop_
_geom_bond_atom_site_label_1
_geom_bond_atom_site_label_2
_geom_bond_distance
_geom_bond_site_symmetry_2
_geom_bond_publ_flag
Cu1 N4 1.934(3) . ?
Cu1 N1 1.994(3) . ?
Cu1 N3 2.044(3) . ?
Cu1 N5 2.047(3) . ?
Cu1 N2 2.271(3) . ?
Cu2 N9 1.942(3) . ?
Cu2 N7 1.996(3) . ?
Cu2 N8 2.044(3) . ?
Cu2 N10 2.051(3) . ?
Cu2 N6 2.241(3) . ?
Cl4 O13 1.437(3) . ?
Cl4 O16 1.438(3) . ?
Cl4 O14 1.444(2) . ?
Cl4 O15 1.445(3) . ?
Cl3 O10 1.433(3) . ?
Cl3 O9 1.445(3) . ?
Cl3 O11 1.447(3) . ?
Cl3 O12 1.456(2) . ?
Cl2 O7 1.431(3) . ?
Cl2 O8 1.440(3) . ?
Cl2 O6 1.441(3) . ?
Cl2 O5 1.443(3) . ?
Cl1 O2 1.439(3) . ?
Cl1 O4 1.441(2) . ?
Cl1 O3 1.446(3) . ?
Cl1 O1 1.451(2) . ?
N8 C36 1.341(4) . ?
N8 C40 1.374(4) . ?
N1 C1 1.355(4) . ?
N1 C5 1.365(4) . ?
N7 C35 1.348(4) . ?
N7 C31 1.361(4) . ?
N5 C25 1.332(4) . ?
N5 C21 1.373(4) . ?
N4 C16 1.343(4) . ?
N4 C20 1.348(4) . ?
N6 C30 1.352(4) . ?
N6 C26 1.353(4) . ?
N10 C50 1.347(4) . ?
N10 C46 1.364(4) . ?
N3 C11 1.349(4) . ?
N3 C15 1.362(4) . ?
N9 C45 1.349(4) . ?
N9 C41 1.350(4) . ?
N2 C6 1.347(4) . ?
N2 C10 1.354(4) . ?
C41 C42 1.391(4) . ?
C41 C40 1.486(4) . ?
C5 C4 1.386(5) . ?
C5 C6 1.491(4) . ?
C20 C19 1.391(4) . ?
C20 C21 1.489(4) . ?
C45 C44 1.389(4) . ?
C45 C46 1.498(5) . ?
C16 C17 1.396(4) . ?
C16 C15 1.496(5) . ?
C40 C39 1.396(5) . ?
C31 C32 1.393(4) . ?
C31 C30 1.503(4) . ?
C30 C29 1.391(4) . ?
C35 C34 1.387(5) . ?
C35 H35 0.9300 . ?
C15 C14 1.391(4) . ?
C6 C7 1.388(5) . ?
C21 C22 1.386(5) . ?
C46 C47 1.386(5) . ?
C39 C38 1.386(5) . ?
C39 H39 0.9300 . ?
C19 C18 1.384(5) . ?
C19 H19 0.9300 . ?
C1 C2 1.377(5) . ?
C1 H1 0.9300 . ?
C36 C37 1.385(5) . ?
C36 H36 0.9300 . ?
C26 C27 1.378(5) . ?
C26 H26 0.9300 . ?
C32 C33 1.384(5) . ?
C32 H32 0.9300 . ?
C4 C3 1.392(5) . ?
C4 H4 0.9300 . ?
C18 C17 1.392(5) . ?
C18 H18 0.9300 . ?
C44 C43 1.404(5) . ?
C44 H44 0.9300 . ?
C50 C49 1.381(5) . ?
C50 H50 0.9300 . ?
C25 C24 1.399(5) . ?
C25 H25 0.9300 . ?
C14 C13 1.395(5) . ?
C14 H14 0.9300 . ?
C27 C28 1.385(5) . ?
C27 H27 0.9300 . ?
C10 C9 1.383(5) . ?
C10 H10 0.9300 . ?
C22 C23 1.388(5) . ?
C22 H22 0.9300 . ?
C11 C12 1.381(5) . ?
C11 H11 0.9300 . ?
C29 C28 1.395(5) . ?
C29 H29 0.9300 . ?
C37 C38 1.386(5) . ?
C37 H37 0.9300 . ?
C17 H17 0.9300 . ?
C2 C3 1.380(5) . ?
C2 H2 0.9300 . ?
C28 H28 0.9300 . ?
C47 C48 1.388(5) . ?
C47 H47 0.9300 . ?
C24 C23 1.382(5) . ?
C24 H24 0.9300 . ?
C42 C43 1.398(5) . ?
C42 H42 0.9300 . ?
C12 C13 1.391(5) . ?
C12 H12 0.9300 . ?
C38 H38 0.9300 . ?
C3 H3 0.9300 . ?
C33 C34 1.384(5) . ?
C33 H33 0.9300 . ?
C49 C48 1.383(5) . ?
C49 H49 0.9300 . ?
C23 H23 0.9300 . ?
C34 H34 0.9300 . ?
C13 H13 0.9300 . ?
C7 C8 1.394(5) . ?
C7 H7 0.9300 . ?
C9 C8 1.380(5) . ?
C9 H9 0.9300 . ?
C48 H48 0.9300 . ?
C43 H43 0.9300 . ?
C8 H8 0.9300 . ?

loop_
_geom_torsion_atom_site_label_1
_geom_torsion_atom_site_label_2
_geom_torsion_atom_site_label_3
_geom_torsion_atom_site_label_4
_geom_torsion
_geom_torsion_site_symmetry_1
_geom_torsion_site_symmetry_2
_geom_torsion_site_symmetry_3
_geom_torsion_site_symmetry_4
_geom_torsion_publ_flag
C45 N9 C41 C42 -1.3(5) . . . . ?
Cu2 N9 C41 C42 -173.3(2) . . . . ?
C45 N9 C41 C40 177.6(3) . . . . ?
Cu2 N9 C41 C40 5.7(3) . . . . ?
C1 N1 C5 C4 1.1(4) . . . . ?
Cu1 N1 C5 C4 -176.2(2) . . . . ?
C1 N1 C5 C6 -177.8(3) . . . . ?
Cu1 N1 C5 C6 4.9(3) . . . . ?
C16 N4 C20 C19 2.3(5) . . . . ?
Cu1 N4 C20 C19 169.7(2) . . . . ?
C16 N4 C20 C21 -174.8(3) . . . . ?
Cu1 N4 C20 C21 -7.5(3) . . . . ?
C41 N9 C45 C44 0.8(5) . . . . ?
Cu2 N9 C45 C44 172.7(2) . . . . ?
C41 N9 C45 C46 -180.0(3) . . . . ?
Cu2 N9 C45 C46 -8.0(3) . . . . ?
C20 N4 C16 C17 -1.2(5) . . . . ?
Cu1 N4 C16 C17 -168.7(2) . . . . ?
C20 N4 C16 C15 179.0(3) . . . . ?
Cu1 N4 C16 C15 11.5(3) . . . . ?
C36 N8 C40 C39 -2.1(5) . . . . ?
Cu2 N8 C40 C39 168.2(2) . . . . ?
C36 N8 C40 C41 179.9(3) . . . . ?
Cu2 N8 C40 C41 -9.8(3) . . . . ?
N9 C41 C40 N8 3.1(4) . . . . ?
C42 C41 C40 N8 -178.0(3) . . . . ?
N9 C41 C40 C39 -174.8(3) . . . . ?
C42 C41 C40 C39 4.1(5) . . . . ?
C35 N7 C31 C32 -0.9(5) . . . . ?
Cu2 N7 C31 C32 175.2(2) . . . . ?
C35 N7 C31 C30 178.3(3) . . . . ?
Cu2 N7 C31 C30 -5.6(4) . . . . ?
C26 N6 C30 C29 2.2(5) . . . . ?
Cu2 N6 C30 C29 -164.2(3) . . . . ?
C26 N6 C30 C31 -176.9(3) . . . . ?
Cu2 N6 C30 C31 16.7(3) . . . . ?
N7 C31 C30 N6 -8.9(4) . . . . ?
C32 C31 C30 N6 170.3(3) . . . . ?
N7 C31 C30 C29 172.1(3) . . . . ?
C32 C31 C30 C29 -8.7(5) . . . . ?
C31 N7 C35 C34 -0.3(5) . . . . ?
Cu2 N7 C35 C34 -176.1(3) . . . . ?
C11 N3 C15 C14 -1.8(5) . . . . ?
Cu1 N3 C15 C14 174.2(2) . . . . ?
C11 N3 C15 C16 177.6(3) . . . . ?
Cu1 N3 C15 C16 -6.3(3) . . . . ?
N4 C16 C15 N3 -2.8(4) . . . . ?
C17 C16 C15 N3 177.5(3) . . . . ?
N4 C16 C15 C14 176.7(3) . . . . ?
C17 C16 C15 C14 -3.1(5) . . . . ?
C10 N2 C6 C7 -2.7(5) . . . . ?
Cu1 N2 C6 C7 154.7(3) . . . . ?
C10 N2 C6 C5 177.3(3) . . . . ?
Cu1 N2 C6 C5 -25.3(3) . . . . ?
N1 C5 C6 N2 16.1(4) . . . . ?
C4 C5 C6 N2 -162.8(3) . . . . ?
N1 C5 C6 C7 -163.9(3) . . . . ?
C4 C5 C6 C7 17.2(5) . . . . ?
C25 N5 C21 C22 2.0(5) . . . . ?
Cu1 N5 C21 C22 -171.2(3) . . . . ?
C25 N5 C21 C20 -179.8(3) . . . . ?
Cu1 N5 C21 C20 7.0(3) . . . . ?
N4 C20 C21 N5 -0.2(4) . . . . ?
C19 C20 C21 N5 -177.2(3) . . . . ?
N4 C20 C21 C22 177.9(3) . . . . ?
C19 C20 C21 C22 1.0(5) . . . . ?
C50 N10 C46 C47 0.1(5) . . . . ?
Cu2 N10 C46 C47 -178.3(2) . . . . ?
C50 N10 C46 C45 -179.7(3) . . . . ?
Cu2 N10 C46 C45 1.9(3) . . . . ?
N9 C45 C46 N10 3.6(4) . . . . ?
C44 C45 C46 N10 -177.2(3) . . . . ?
N9 C45 C46 C47 -176.2(3) . . . . ?
C44 C45 C46 C47 3.0(5) . . . . ?
N8 C40 C39 C38 -0.3(5) . . . . ?
C41 C40 C39 C38 177.5(3) . . . . ?
N4 C20 C19 C18 -2.3(5) . . . . ?
C21 C20 C19 C18 174.4(3) . . . . ?
C5 N1 C1 C2 -0.4(5) . . . . ?
Cu1 N1 C1 C2 176.7(3) . . . . ?
C40 N8 C36 C37 3.3(5) . . . . ?
Cu2 N8 C36 C37 -165.5(2) . . . . ?
C30 N6 C26 C27 -1.9(5) . . . . ?
Cu2 N6 C26 C27 161.3(2) . . . . ?
N7 C31 C32 C33 0.8(5) . . . . ?
C30 C31 C32 C33 -178.3(3) . . . . ?
N1 C5 C4 C3 -0.9(5) . . . . ?
C6 C5 C4 C3 178.0(3) . . . . ?
C20 C19 C18 C17 1.2(5) . . . . ?
N9 C45 C44 C43 -0.1(5) . . . . ?
C46 C45 C44 C43 -179.2(3) . . . . ?
C46 N10 C50 C49 0.0(5) . . . . ?
Cu2 N10 C50 C49 178.1(2) . . . . ?
C21 N5 C25 C24 -1.7(5) . . . . ?
Cu1 N5 C25 C24 170.3(3) . . . . ?
N3 C15 C14 C13 0.7(5) . . . . ?
C16 C15 C14 C13 -178.7(3) . . . . ?
N6 C26 C27 C28 0.0(5) . . . . ?
C6 N2 C10 C9 0.9(5) . . . . ?
Cu1 N2 C10 C9 -151.0(3) . . . . ?
N5 C21 C22 C23 -0.2(5) . . . . ?
C20 C21 C22 C23 -178.3(3) . . . . ?
C15 N3 C11 C12 1.1(5) . . . . ?
Cu1 N3 C11 C12 -174.3(2) . . . . ?
N6 C30 C29 C28 -0.5(5) . . . . ?
C31 C30 C29 C28 178.5(3) . . . . ?
N8 C36 C37 C38 -1.9(5) . . . . ?
C19 C18 C17 C16 -0.2(5) . . . . ?
N4 C16 C17 C18 0.2(5) . . . . ?
C15 C16 C17 C18 179.9(3) . . . . ?
N1 C1 C2 C3 -0.5(5) . . . . ?
C26 C27 C28 C29 1.7(5) . . . . ?
C30 C29 C28 C27 -1.4(5) . . . . ?
N10 C46 C47 C48 0.1(5) . . . . ?
C45 C46 C47 C48 179.9(3) . . . . ?
N5 C25 C24 C23 -0.2(5) . . . . ?
N9 C41 C42 C43 1.1(5) . . . . ?
C40 C41 C42 C43 -177.7(3) . . . . ?
N3 C11 C12 C13 0.8(5) . . . . ?
C36 C37 C38 C39 -0.7(5) . . . . ?
C40 C39 C38 C37 1.7(5) . . . . ?
C1 C2 C3 C4 0.7(5) . . . . ?
C5 C4 C3 C2 -0.1(5) . . . . ?
C31 C32 C33 C34 0.4(5) . . . . ?
N10 C50 C49 C48 -0.2(5) . . . . ?
C25 C24 C23 C22 2.0(5) . . . . ?
C21 C22 C23 C24 -1.7(5) . . . . ?
C32 C33 C34 C35 -1.5(5) . . . . ?
N7 C35 C34 C33 1.5(5) . . . . ?
C11 C12 C13 C14 -1.9(5) . . . . ?
C15 C14 C13 C12 1.1(5) . . . . ?
N2 C6 C7 C8 1.8(5) . . . . ?
C5 C6 C7 C8 -178.2(3) . . . . ?
N2 C10 C9 C8 1.8(5) . . . . ?
C50 C49 C48 C47 0.4(5) . . . . ?
C46 C47 C48 C49 -0.3(5) . . . . ?
C41 C42 C43 C44 -0.4(5) . . . . ?
C45 C44 C43 C42 0.0(5) . . . . ?
C10 C9 C8 C7 -2.6(5) . . . . ?
C6 C7 C8 C9 0.9(5) . . . . ?
